data_7715060
loop_
_publ_author_name
'Wei, Wenwen'
'Wang, Ai'
'Lu, Liping'
'Yuan, Caixia'
'Feng, Sisi'
'Englert, Ulli'
'Ma, Shengqian'

_publ_section_title
;
 Luminescent lanthanide complexes based on
 4,5-di(3,5-dicarboxylphenoxy)phthalic acid as enhanced fluorescence
 probes for highly selective detection of lead(II) ions in water.
;
_journal_issue 8
_journal_name_full 'Dalton transactions (Cambridge, England : 2003)'
_journal_page_first 3825
_journal_page_last 3835
_journal_paper_doi 10.1039/d3dt04118b
_journal_volume 53
_journal_year 2024
_chemical_formula_moiety '2(C24 H13 O15 Sm), H2 O'
_chemical_formula_sum 'C24 H14 O15.5 Sm'
_chemical_formula_weight 700.70
_space_group_crystal_system triclinic
_space_group_IT_number 2
_space_group_name_Hall '-P 1'
_space_group_name_H-M_alt 'P -1'
_atom_sites_solution_hydrogens mixed
_atom_sites_solution_primary dual
_audit_creation_method SHELXL-2019/3
_audit_update_record
;
2024-01-28 deposited with the CCDC.	2024-01-30 downloaded from the CCDC.
;
_cell_angle_alpha 78.307(10)
_cell_angle_beta 89.861(12)
_cell_angle_gamma 73.019(10)
_cell_formula_units_Z 2
_cell_length_a 7.509(2)
_cell_length_b 10.775(3)
_cell_length_c 15.410(5)
_cell_measurement_reflns_used 6957
_cell_measurement_temperature 293(2)
_cell_measurement_theta_max 28.28
_cell_measurement_theta_min 2.70
_cell_volume 1165.6(6)
_computing_cell_refinement 'Bruker SAINT'
_computing_data_collection 'Bruker APEX2'
_computing_data_reduction 'Bruker SAINT'
_computing_molecular_graphics 'Bruker SHELXTL'
_computing_publication_material 'Bruker SHELXTL'
_computing_structure_refinement 'SHELXL-2019/2 (Sheldrick, 2019)'
_computing_structure_solution 'SHELXT 2018/2 (Sheldrick, 2018)'
_diffrn_ambient_temperature 293(2)
_diffrn_measured_fraction_theta_full 0.964
_diffrn_measured_fraction_theta_max 0.966
_diffrn_measurement_device_type 'Bruker APEX-II CCD'
_diffrn_measurement_method '\f and \w scans'
_diffrn_radiation_type MoK\a
_diffrn_radiation_wavelength 0.71073
_diffrn_reflns_av_R_equivalents 0.0422
_diffrn_reflns_av_unetI/netI 0.0584
_diffrn_reflns_Laue_measured_fraction_full 0.964
_diffrn_reflns_Laue_measured_fraction_max 0.966
_diffrn_reflns_limit_h_max 9
_diffrn_reflns_limit_h_min -9
_diffrn_reflns_limit_k_max 14
_diffrn_reflns_limit_k_min -14
_diffrn_reflns_limit_l_max 20
_diffrn_reflns_limit_l_min -20
_diffrn_reflns_number 12490
_diffrn_reflns_point_group_measured_fraction_full 0.964
_diffrn_reflns_point_group_measured_fraction_max 0.966
_diffrn_reflns_theta_full 25.242
_diffrn_reflns_theta_max 28.316
_diffrn_reflns_theta_min 2.705
_exptl_absorpt_coefficient_mu 2.606
_exptl_absorpt_correction_T_max 0.7457
_exptl_absorpt_correction_T_min 0.6127
_exptl_absorpt_correction_type multi-scan
_exptl_absorpt_process_details
;
SADABS-2016/2 (Bruker,2016/2) was used for absorption correction.
wR2(int) was 0.0733 before and 0.0517 after correction.
The Ratio of minimum to maximum transmission is 0.8216.
The \l/2 correction factor is Not present.
;
_exptl_crystal_colour colourless
_exptl_crystal_density_diffrn 1.997
_exptl_crystal_description block
_exptl_crystal_F_000 688
_exptl_crystal_size_max 0.150
_exptl_crystal_size_mid 0.130
_exptl_crystal_size_min 0.120
_refine_diff_density_max 0.910
_refine_diff_density_min -1.090
_refine_diff_density_rms 0.141
_refine_ls_extinction_method none
_refine_ls_goodness_of_fit_ref 1.053
_refine_ls_hydrogen_treatment constr
_refine_ls_matrix_type full
_refine_ls_number_parameters 370
_refine_ls_number_reflns 5595
_refine_ls_number_restraints 6
_refine_ls_restrained_S_all 1.057
_refine_ls_R_factor_all 0.0427
_refine_ls_R_factor_gt 0.0335
_refine_ls_shift/su_max 0.001
_refine_ls_shift/su_mean 0.000
_refine_ls_structure_factor_coef Fsqd
_refine_ls_weighting_details 'w=1/[\s^2^(Fo^2^)+(0.0250P)^2^+2.0000P] where P=(Fo^2^+2Fc^2^)/3'
_refine_ls_weighting_scheme calc
_refine_ls_wR_factor_gt 0.0766
_refine_ls_wR_factor_ref 0.0815
_reflns_Friedel_coverage 0.000
_reflns_number_gt 4897
_reflns_number_total 5595
_reflns_threshold_expression 'I > 2\s(I)'
_cod_data_source_file d3dt04118b2.cif
_cod_data_source_block 2
_cod_depositor_comments 'Adding full bibliography for 7715060--7715063.cif.'
_cod_original_formula_sum 'C24 H14 O15.50 Sm'
_cod_database_code 7715060
_shelx_shelxl_version_number 2019/3
_shelx_space_group_comment
;
The symmetry employed for this shelxl refinement is uniquely defined
by the following loop, which should always be used as a source of
symmetry information in preference to the above space-group names.
They are only intended as comments.
;
_shelx_estimated_absorpt_t_min 0.696
_shelx_estimated_absorpt_t_max 0.745

loop_
_space_group_symop_operation_xyz
'x, y, z'
'-x, -y, -z'

loop_
_atom_site_label
_atom_site_type_symbol
_atom_site_fract_x
_atom_site_fract_y
_atom_site_fract_z
_atom_site_U_iso_or_equiv
_atom_site_adp_type
_atom_site_occupancy
_atom_site_site_symmetry_order
_atom_site_calc_flag
_atom_site_refinement_flags_posn
_atom_site_refinement_flags_adp
_atom_site_refinement_flags_occupancy
_atom_site_disorder_assembly
_atom_site_disorder_group
Sm1 Sm 0.96789(3) -0.20537(2) 0.96141(2) 0.01734(6) Uani 1 1 d . . . . .
O1 O 0.8098(5) 0.0162(3) 0.9189(2) 0.0297(7) Uani 1 1 d . . . . .
O2 O 0.7893(4) 0.2197(3) 0.93446(19) 0.0264(6) Uani 1 1 d . . . . .
O3 O 0.7996(8) -0.0690(3) 0.6168(3) 0.0666(14) Uani 1 1 d . U . . .
H3 H 0.802217 -0.125123 0.587413 0.100 Uiso 1 1 d R U . . .
O4 O 0.7380(8) 0.0974(4) 0.5004(2) 0.0655(15) Uani 1 1 d . . . . .
O5 O 0.6126(5) 0.5027(3) 0.62257(19) 0.0275(7) Uani 1 1 d . . . . .
O6 O 0.6861(5) 0.7440(4) 0.9208(2) 0.0366(8) Uani 1 1 d . . . . .
O7 O 0.8782(5) 0.7629(3) 0.8161(2) 0.0324(7) Uani 1 1 d . . . . .
O8 O 0.1729(4) 0.8843(3) 0.8665(2) 0.0299(7) Uani 1 1 d . . . . .
O9 O 0.3994(5) 0.9740(3) 0.8288(2) 0.0336(8) Uani 1 1 d . . . . .
H9 H 0.351033 1.023006 0.861745 0.050 Uiso 1 1 d R U . . .
O10 O 0.2349(4) 0.6247(3) 0.61608(19) 0.0238(6) Uani 1 1 d . . . . .
O11 O 0.1883(7) 0.2512(4) 0.4761(2) 0.0516(11) Uani 1 1 d . . . . .
O12 O 0.1970(7) 0.0886(4) 0.5922(2) 0.0592(13) Uani 1 1 d . . . . .
H12 H 0.239743 0.032433 0.563418 0.089 Uiso 1 1 d R U . . .
O13 O 0.1910(5) 0.1672(3) 0.8995(2) 0.0286(7) Uani 1 1 d . . . . .
O14 O 0.0725(5) 0.3757(3) 0.90980(19) 0.0285(7) Uani 1 1 d . . . . .
O15 O 1.1756(5) -0.4131(3) 0.9410(2) 0.0370(8) Uani 1 1 d . . . . .
H15A H 1.285050 -0.422609 0.962151 0.055 Uiso 1 1 d R U . . .
H15B H 1.188090 -0.410229 0.885701 0.055 Uiso 1 1 d R U . . .
C1 C 0.7377(6) 0.1878(4) 0.7901(3) 0.0195(8) Uani 1 1 d . . . . .
C2 C 0.6880(6) 0.3243(4) 0.7554(3) 0.0215(8) Uani 1 1 d . . . . .
H2 H 0.672745 0.383907 0.792820 0.026 Uiso 1 1 calc R U . . .
C3 C 0.6622(6) 0.3690(4) 0.6646(3) 0.0191(8) Uani 1 1 d . . . . .
C4 C 0.6853(6) 0.2818(4) 0.6077(3) 0.0254(9) Uani 1 1 d . . . . .
H4 H 0.668929 0.313645 0.546607 0.031 Uiso 1 1 calc R U . . .
C5 C 0.7330(7) 0.1473(4) 0.6427(3) 0.0248(9) Uani 1 1 d . . . . .
C6 C 0.7570(6) 0.0993(4) 0.7341(3) 0.0243(9) Uani 1 1 d . . . . .
H6 H 0.785690 0.008673 0.757514 0.029 Uiso 1 1 calc R U . . .
C7 C 0.7804(6) 0.1370(4) 0.8884(3) 0.0203(8) Uani 1 1 d . . . . .
C8 C 0.7586(9) 0.0497(4) 0.5842(3) 0.0383(12) Uani 1 1 d . U . . .
C9 C 0.5460(6) 0.5967(4) 0.6741(3) 0.0215(8) Uani 1 1 d . . . . .
C10 C 0.6665(6) 0.6326(4) 0.7255(3) 0.0209(8) Uani 1 1 d . . . . .
H10 H 0.794831 0.595435 0.724774 0.025 Uiso 1 1 calc R U . . .
C11 C 0.5949(6) 0.7242(4) 0.7778(3) 0.0189(8) Uani 1 1 d . . . . .
C12 C 0.4025(6) 0.7836(4) 0.7748(3) 0.0180(8) Uani 1 1 d . . . . .
C13 C 0.2814(6) 0.7515(4) 0.7211(3) 0.0199(8) Uani 1 1 d . . . . .
H13 H 0.153407 0.792216 0.718941 0.024 Uiso 1 1 calc R U . . .
C14 C 0.3555(6) 0.6573(4) 0.6706(3) 0.0201(8) Uani 1 1 d . . . . .
C15 C 0.3159(6) 0.8834(4) 0.8290(3) 0.0205(8) Uani 1 1 d . . . . .
C16 C 0.7279(6) 0.7459(4) 0.8421(3) 0.0211(8) Uani 1 1 d . . . . .
C17 C 0.2089(6) 0.5014(4) 0.6483(3) 0.0191(8) Uani 1 1 d . . . . .
C18 C 0.1866(6) 0.4607(4) 0.7371(3) 0.0202(8) Uani 1 1 d . . . . .
H18 H 0.184079 0.516577 0.776158 0.024 Uiso 1 1 calc R U . . .
C19 C 0.1679(6) 0.3346(4) 0.7679(3) 0.0203(8) Uani 1 1 d . . . . .
C20 C 0.1686(6) 0.2535(4) 0.7090(3) 0.0249(9) Uani 1 1 d . . . . .
H20 H 0.158587 0.168706 0.729909 0.030 Uiso 1 1 calc R U . . .
C21 C 0.1841(6) 0.2969(4) 0.6193(3) 0.0241(9) Uani 1 1 d . . . . .
C22 C 0.2042(6) 0.4231(4) 0.5881(3) 0.0226(8) Uani 1 1 d . . . . .
H22 H 0.214101 0.453777 0.527936 0.027 Uiso 1 1 calc R U . . .
C23 C 0.1896(7) 0.2046(4) 0.5599(3) 0.0316(11) Uani 1 1 d . . . . .
C24 C 0.1455(6) 0.2902(4) 0.8647(3) 0.0220(8) Uani 1 1 d . . . . .
O16 O 0.4977(10) 0.4081(7) 0.9836(6) 0.051(2) Uani 0.5 1 d . . P . .
H16A H 0.529808 0.344976 0.956103 0.077 Uiso 0.5 1 d R U P . .
H16B H 0.463218 0.373796 1.032923 0.077 Uiso 0.5 1 d R U P . .

loop_
_atom_site_aniso_label
_atom_site_aniso_U_11
_atom_site_aniso_U_22
_atom_site_aniso_U_33
_atom_site_aniso_U_23
_atom_site_aniso_U_13
_atom_site_aniso_U_12
Sm1 0.02546(11) 0.01529(10) 0.01311(10) -0.00547(7) 0.00169(7) -0.00723(7)
O1 0.0439(19) 0.0168(14) 0.0215(15) 0.0001(12) -0.0003(13) -0.0012(13)
O2 0.0409(18) 0.0262(15) 0.0160(14) -0.0083(12) -0.0033(13) -0.0134(13)
O3 0.149(4) 0.0187(17) 0.032(2) -0.0131(16) -0.005(2) -0.019(2)
O4 0.147(5) 0.0263(19) 0.0205(18) -0.0111(16) 0.001(2) -0.018(2)
O5 0.052(2) 0.0157(14) 0.0133(14) -0.0050(11) 0.0025(13) -0.0066(13)
O6 0.0399(19) 0.059(2) 0.0228(16) -0.0167(16) 0.0063(14) -0.0275(17)
O7 0.0309(17) 0.051(2) 0.0234(16) -0.0165(15) 0.0064(13) -0.0197(15)
O8 0.0348(18) 0.0326(17) 0.0303(17) -0.0158(14) 0.0152(14) -0.0161(14)
O9 0.0373(18) 0.0270(16) 0.050(2) -0.0271(16) 0.0189(16) -0.0179(14)
O10 0.0392(17) 0.0223(14) 0.0163(14) -0.0024(11) -0.0042(12) -0.0199(13)
O11 0.106(4) 0.037(2) 0.0209(17) -0.0123(16) 0.007(2) -0.032(2)
O12 0.130(4) 0.0281(19) 0.032(2) -0.0204(17) 0.023(2) -0.034(2)
O13 0.048(2) 0.0175(14) 0.0216(15) -0.0060(12) 0.0124(14) -0.0107(13)
O14 0.051(2) 0.0198(14) 0.0196(15) -0.0084(12) 0.0117(14) -0.0160(14)
O15 0.0376(19) 0.0300(17) 0.045(2) -0.0182(16) 0.0004(16) -0.0058(14)
C1 0.027(2) 0.0147(17) 0.0185(19) -0.0065(15) 0.0001(15) -0.0068(15)
C2 0.028(2) 0.0212(19) 0.0179(19) -0.0068(16) 0.0016(16) -0.0091(16)
C3 0.028(2) 0.0118(16) 0.0183(19) -0.0054(14) 0.0018(15) -0.0056(15)
C4 0.043(3) 0.0195(19) 0.0149(19) -0.0081(16) -0.0007(17) -0.0084(18)
C5 0.043(3) 0.0172(19) 0.018(2) -0.0093(16) 0.0010(18) -0.0100(17)
C6 0.037(2) 0.0179(19) 0.019(2) -0.0050(16) -0.0043(17) -0.0083(17)
C7 0.0200(19) 0.0210(19) 0.022(2) -0.0079(16) 0.0007(15) -0.0063(15)
C8 0.078(4) 0.019(2) 0.019(2) -0.0075(18) 0.000(2) -0.015(2)
C9 0.036(2) 0.0150(17) 0.0156(19) -0.0070(15) 0.0021(16) -0.0085(16)
C10 0.025(2) 0.0167(18) 0.021(2) -0.0070(16) -0.0003(16) -0.0043(15)
C11 0.023(2) 0.0200(18) 0.0180(19) -0.0076(15) -0.0002(15) -0.0098(15)
C12 0.025(2) 0.0126(16) 0.0195(19) -0.0050(14) 0.0048(15) -0.0086(14)
C13 0.027(2) 0.0170(18) 0.0184(19) -0.0071(15) -0.0001(16) -0.0087(15)
C14 0.036(2) 0.0162(17) 0.0125(18) -0.0023(14) -0.0007(16) -0.0151(16)
C15 0.027(2) 0.0183(18) 0.0171(19) -0.0058(15) -0.0005(16) -0.0066(15)
C16 0.026(2) 0.0164(18) 0.022(2) -0.0077(16) 0.0019(16) -0.0048(15)
C17 0.025(2) 0.0218(19) 0.0148(18) -0.0057(15) 0.0006(15) -0.0124(16)
C18 0.030(2) 0.0208(19) 0.0158(19) -0.0087(15) 0.0015(16) -0.0127(16)
C19 0.027(2) 0.0199(19) 0.0169(19) -0.0067(15) 0.0046(16) -0.0101(16)
C20 0.038(2) 0.0192(19) 0.022(2) -0.0077(16) 0.0036(18) -0.0133(17)
C21 0.035(2) 0.024(2) 0.018(2) -0.0098(17) 0.0033(17) -0.0137(18)
C22 0.035(2) 0.023(2) 0.0145(19) -0.0061(16) 0.0016(16) -0.0148(17)
C23 0.057(3) 0.024(2) 0.020(2) -0.0140(18) -0.001(2) -0.015(2)
C24 0.032(2) 0.0223(19) 0.0165(19) -0.0074(16) 0.0049(16) -0.0137(17)
O16 0.043(5) 0.036(4) 0.068(6) -0.005(4) 0.015(4) -0.006(3)

loop_
_atom_type_symbol
_atom_type_description
_atom_type_scat_dispersion_real
_atom_type_scat_dispersion_imag
_atom_type_scat_source
C C 0.0033 0.0016 'International Tables Vol C Tables 4.2.6.8 and 6.1.1.4'
H H 0.0000 0.0000 'International Tables Vol C Tables 4.2.6.8 and 6.1.1.4'
O O 0.0106 0.0060 'International Tables Vol C Tables 4.2.6.8 and 6.1.1.4'
Sm Sm -0.1638 3.4418 'International Tables Vol C Tables 4.2.6.8 and 6.1.1.4'

loop_
_geom_angle_atom_site_label_1
_geom_angle_atom_site_label_2
_geom_angle_atom_site_label_3
_geom_angle
_geom_angle_site_symmetry_1
_geom_angle_site_symmetry_3
_geom_angle_publ_flag
O1 Sm1 O2 105.61(11) . 2_757 ?
O1 Sm1 O8 75.84(11) . 1_645 ?
O2 Sm1 O8 78.72(11) 2_757 1_645 ?
O1 Sm1 O15 154.69(12) . . ?
O2 Sm1 O15 82.87(11) 2_757 . ?
O8 Sm1 O15 82.74(11) 1_645 . ?
O1 Sm1 O6 88.91(13) . 1_545 ?
O2 Sm1 O6 151.93(11) 2_757 1_545 ?
O8 Sm1 O6 128.78(11) 1_645 1_545 ?
O15 Sm1 O6 94.20(12) . 1_545 ?
O1 Sm1 O7 89.32(12) . 1_545 ?
O2 Sm1 O7 148.19(11) 2_757 1_545 ?
O8 Sm1 O7 78.01(11) 1_645 1_545 ?
O15 Sm1 O7 72.96(12) . 1_545 ?
O6 Sm1 O7 52.80(10) 1_545 1_545 ?
O1 Sm1 O13 79.95(10) . 2_657 ?
O2 Sm1 O13 74.96(11) 2_757 2_657 ?
O8 Sm1 O13 137.58(10) 1_645 2_657 ?
O15 Sm1 O13 125.35(11) . 2_657 ?
O6 Sm1 O13 84.41(11) 1_545 2_657 ?
O7 Sm1 O13 136.20(11) 1_545 2_657 ?
O1 Sm1 O14 130.21(11) . 2_657 ?
O2 Sm1 O14 77.38(11) 2_757 2_657 ?
O8 Sm1 O14 148.75(12) 1_645 2_657 ?
O15 Sm1 O14 74.58(11) . 2_657 ?
O6 Sm1 O14 74.95(11) 1_545 2_657 ?
O7 Sm1 O14 114.31(11) 1_545 2_657 ?
O13 Sm1 O14 52.24(9) 2_657 2_657 ?
O1 Sm1 C16 88.19(12) . 1_545 ?
O2 Sm1 C16 166.04(11) 2_757 1_545 ?
O8 Sm1 C16 103.27(12) 1_645 1_545 ?
O15 Sm1 C16 83.69(12) . 1_545 ?
O6 Sm1 C16 26.43(11) 1_545 1_545 ?
O7 Sm1 C16 26.39(11) 1_545 1_545 ?
O13 Sm1 C16 110.26(12) 2_657 1_545 ?
O14 Sm1 C16 95.42(11) 2_657 1_545 ?
O1 Sm1 C24 105.84(11) . 2_657 ?
O2 Sm1 C24 72.34(11) 2_757 2_657 ?
O8 Sm1 C24 150.40(12) 1_645 2_657 ?
O15 Sm1 C24 99.45(12) . 2_657 ?
O6 Sm1 C24 80.70(12) 1_545 2_657 ?
O7 Sm1 C24 131.08(11) 1_545 2_657 ?
O13 Sm1 C24 26.27(10) 2_657 2_657 ?
O14 Sm1 C24 26.14(10) 2_657 2_657 ?
C16 Sm1 C24 106.31(12) 1_545 2_657 ?
C7 O1 Sm1 159.6(3) . . ?
C7 O2 Sm1 128.3(3) . 2_757 ?
C8 O3 H3 123.0 . . ?
C9 O5 C3 118.0(3) . . ?
C16 O6 Sm1 93.0(3) . 1_565 ?
C16 O7 Sm1 92.5(3) . 1_565 ?
C15 O8 Sm1 156.5(3) . 1_465 ?
C15 O9 H9 110.9 . . ?
C17 O10 C14 113.9(3) . . ?
C23 O12 H12 118.5 . . ?
C24 O13 Sm1 93.1(2) . 2_657 ?
C24 O14 Sm1 93.2(2) . 2_657 ?
Sm1 O15 H15A 109.5 . . ?
Sm1 O15 H15B 109.3 . . ?
H15A O15 H15B 104.4 . . ?
C6 C1 C2 120.4(4) . . ?
C6 C1 C7 120.2(3) . . ?
C2 C1 C7 119.3(3) . . ?
C3 C2 C1 118.7(4) . . ?
C3 C2 H2 120.6 . . ?
C1 C2 H2 120.6 . . ?
C2 C3 C4 121.5(4) . . ?
C2 C3 O5 123.8(3) . . ?
C4 C3 O5 114.7(3) . . ?
C5 C4 C3 119.3(4) . . ?
C5 C4 H4 120.4 . . ?
C3 C4 H4 120.4 . . ?
C4 C5 C6 120.5(4) . . ?
C4 C5 C8 121.2(4) . . ?
C6 C5 C8 118.2(4) . . ?
C1 C6 C5 119.5(4) . . ?
C1 C6 H6 120.3 . . ?
C5 C6 H6 120.3 . . ?
O1 C7 O2 124.1(4) . . ?
O1 C7 C1 118.4(4) . . ?
O2 C7 C1 117.5(3) . . ?
O3 C8 O4 123.5(4) . . ?
O3 C8 C5 120.0(4) . . ?
O4 C8 C5 116.5(4) . . ?
C14 C9 C10 120.5(4) . . ?
C14 C9 O5 118.2(4) . . ?
C10 C9 O5 121.4(4) . . ?
C11 C10 C9 119.8(4) . . ?
C11 C10 H10 120.1 . . ?
C9 C10 H10 120.1 . . ?
C10 C11 C12 119.3(4) . . ?
C10 C11 C16 118.0(4) . . ?
C12 C11 C16 122.4(3) . . ?
C13 C12 C11 121.2(4) . . ?
C13 C12 C15 116.6(4) . . ?
C11 C12 C15 122.2(4) . . ?
C14 C13 C12 118.7(4) . . ?
C14 C13 H13 120.7 . . ?
C12 C13 H13 120.7 . . ?
C9 C14 C13 120.5(4) . . ?
C9 C14 O10 120.4(4) . . ?
C13 C14 O10 119.1(4) . . ?
O8 C15 O9 122.6(4) . . ?
O8 C15 C12 122.5(4) . . ?
O9 C15 C12 114.8(3) . . ?
O7 C16 O6 121.6(4) . . ?
O7 C16 C11 119.5(4) . . ?
O6 C16 C11 118.9(4) . . ?
O7 C16 Sm1 61.1(2) . 1_565 ?
O6 C16 Sm1 60.6(2) . 1_565 ?
C11 C16 Sm1 178.2(3) . 1_565 ?
C18 C17 C22 121.7(4) . . ?
C18 C17 O10 120.6(3) . . ?
C22 C17 O10 117.7(3) . . ?
C17 C18 C19 119.2(4) . . ?
C17 C18 H18 120.4 . . ?
C19 C18 H18 120.4 . . ?
C20 C19 C18 119.8(4) . . ?
C20 C19 C24 121.2(4) . . ?
C18 C19 C24 119.0(3) . . ?
C19 C20 C21 120.7(4) . . ?
C19 C20 H20 119.6 . . ?
C21 C20 H20 119.6 . . ?
C20 C21 C22 119.7(4) . . ?
C20 C21 C23 118.3(4) . . ?
C22 C21 C23 121.9(4) . . ?
C17 C22 C21 118.8(4) . . ?
C17 C22 H22 120.6 . . ?
C21 C22 H22 120.6 . . ?
O12 C23 O11 123.8(4) . . ?
O12 C23 C21 119.3(4) . . ?
O11 C23 C21 116.9(4) . . ?
O14 C24 O13 120.6(4) . . ?
O14 C24 C19 119.4(4) . . ?
O13 C24 C19 119.8(3) . . ?
O14 C24 Sm1 60.6(2) . 2_657 ?
O13 C24 Sm1 60.6(2) . 2_657 ?
C19 C24 Sm1 168.8(3) . 2_657 ?
H16A O16 H16B 104.4 . . ?

loop_
_geom_bond_atom_site_label_1
_geom_bond_atom_site_label_2
_geom_bond_distance
_geom_bond_site_symmetry_2
_geom_bond_publ_flag
Sm1 O1 2.292(3) . ?
Sm1 O2 2.382(3) 2_757 ?
Sm1 O8 2.394(3) 1_645 ?
Sm1 O15 2.405(3) . ?
Sm1 O6 2.446(3) 1_545 ?
Sm1 O7 2.457(3) 1_545 ?
Sm1 O13 2.499(3) 2_657 ?
Sm1 O14 2.499(3) 2_657 ?
Sm1 C16 2.804(4) 1_545 ?
Sm1 C24 2.863(4) 2_657 ?
O1 C7 1.244(5) . ?
O2 C7 1.263(5) . ?
O3 C8 1.221(6) . ?
O3 H3 0.8214 . ?
O4 C8 1.281(6) . ?
O5 C9 1.390(5) . ?
O5 C3 1.394(4) . ?
O6 C16 1.250(5) . ?
O7 C16 1.248(5) . ?
O8 C15 1.216(5) . ?
O9 C15 1.305(5) . ?
O9 H9 0.8146 . ?
O10 C17 1.390(4) . ?
O10 C14 1.400(5) . ?
O11 C23 1.286(6) . ?
O12 C23 1.232(5) . ?
O12 H12 0.8133 . ?
O13 C24 1.269(5) . ?
O14 C24 1.263(5) . ?
O15 H15A 0.8545 . ?
O15 H15B 0.8529 . ?
C1 C6 1.388(5) . ?
C1 C2 1.397(5) . ?
C1 C7 1.503(6) . ?
C2 C3 1.379(6) . ?
C2 H2 0.9300 . ?
C3 C4 1.385(5) . ?
C4 C5 1.378(6) . ?
C4 H4 0.9300 . ?
C5 C6 1.391(6) . ?
C5 C8 1.491(6) . ?
C6 H6 0.9300 . ?
C9 C14 1.384(6) . ?
C9 C10 1.389(6) . ?
C10 C11 1.387(5) . ?
C10 H10 0.9300 . ?
C11 C12 1.395(6) . ?
C11 C16 1.506(6) . ?
C12 C13 1.392(6) . ?
C12 C15 1.493(5) . ?
C13 C14 1.390(5) . ?
C13 H13 0.9300 . ?
C17 C18 1.376(5) . ?
C17 C22 1.382(5) . ?
C18 C19 1.392(5) . ?
C18 H18 0.9300 . ?
C19 C20 1.381(5) . ?
C19 C24 1.495(5) . ?
C20 C21 1.383(6) . ?
C20 H20 0.9300 . ?
C21 C22 1.399(5) . ?
C21 C23 1.475(5) . ?
C22 H22 0.9300 . ?
O16 H16A 0.8496 . ?
O16 H16B 0.8498 . ?

loop_
_geom_hbond_atom_site_label_D
_geom_hbond_atom_site_label_H
_geom_hbond_atom_site_label_A
_geom_hbond_distance_DH
_geom_hbond_distance_HA
_geom_hbond_distance_DA
_geom_hbond_angle_DHA
_geom_hbond_site_symmetry_A
_geom_hbond_publ_flag
O3 H3 O11 0.82 1.81 2.636(5) 178.9 2_656 yes
O9 H9 O13 0.81 1.86 2.641(4) 159.6 1_565 yes
O12 H12 O4 0.81 1.84 2.622(5) 162.2 2_656 yes
O15 H15A O16 0.85 2.01 2.601(8) 125.4 1_645 yes
O15 H15A O16 0.85 1.90 2.736(9) 167.5 2_757 yes
O16 H16A O2 0.85 2.09 2.740(8) 132.8 . yes
O16 H16B O6 0.85 1.96 2.664(8) 139.6 2_667 yes

loop_
_geom_torsion_atom_site_label_1
_geom_torsion_atom_site_label_2
_geom_torsion_atom_site_label_3
_geom_torsion_atom_site_label_4
_geom_torsion
_geom_torsion_site_symmetry_1
_geom_torsion_site_symmetry_2
_geom_torsion_site_symmetry_3
_geom_torsion_site_symmetry_4
_geom_torsion_publ_flag
C6 C1 C2 C3 -1.2(6) . . . . ?
C7 C1 C2 C3 175.4(4) . . . . ?
C1 C2 C3 C4 -0.4(6) . . . . ?
C1 C2 C3 O5 180.0(4) . . . . ?
C9 O5 C3 C2 -14.7(6) . . . . ?
C9 O5 C3 C4 165.7(4) . . . . ?
C2 C3 C4 C5 0.9(7) . . . . ?
O5 C3 C4 C5 -179.5(4) . . . . ?
C3 C4 C5 C6 0.2(7) . . . . ?
C3 C4 C5 C8 179.7(5) . . . . ?
C2 C1 C6 C5 2.3(7) . . . . ?
C7 C1 C6 C5 -174.3(4) . . . . ?
C4 C5 C6 C1 -1.8(7) . . . . ?
C8 C5 C6 C1 178.7(4) . . . . ?
Sm1 O1 C7 O2 -91.7(9) . . . . ?
Sm1 O1 C7 C1 86.2(9) . . . . ?
Sm1 O2 C7 O1 49.4(5) 2_757 . . . ?
Sm1 O2 C7 C1 -128.5(3) 2_757 . . . ?
C6 C1 C7 O1 -9.0(6) . . . . ?
C2 C1 C7 O1 174.4(4) . . . . ?
C6 C1 C7 O2 169.1(4) . . . . ?
C2 C1 C7 O2 -7.6(6) . . . . ?
C4 C5 C8 O3 -179.5(6) . . . . ?
C6 C5 C8 O3 0.0(8) . . . . ?
C4 C5 C8 O4 1.5(8) . . . . ?
C6 C5 C8 O4 -179.0(5) . . . . ?
C3 O5 C9 C14 -101.9(4) . . . . ?
C3 O5 C9 C10 80.2(5) . . . . ?
C14 C9 C10 C11 3.9(6) . . . . ?
O5 C9 C10 C11 -178.3(3) . . . . ?
C9 C10 C11 C12 -3.0(6) . . . . ?
C9 C10 C11 C16 171.5(4) . . . . ?
C10 C11 C12 C13 0.8(6) . . . . ?
C16 C11 C12 C13 -173.5(4) . . . . ?
C10 C11 C12 C15 -179.7(4) . . . . ?
C16 C11 C12 C15 6.0(6) . . . . ?
C11 C12 C13 C14 0.7(6) . . . . ?
C15 C12 C13 C14 -178.9(3) . . . . ?
C10 C9 C14 C13 -2.4(6) . . . . ?
O5 C9 C14 C13 179.7(3) . . . . ?
C10 C9 C14 O10 177.5(3) . . . . ?
O5 C9 C14 O10 -0.4(5) . . . . ?
C12 C13 C14 C9 0.2(6) . . . . ?
C12 C13 C14 O10 -179.8(3) . . . . ?
C17 O10 C14 C9 74.2(5) . . . . ?
C17 O10 C14 C13 -105.9(4) . . . . ?
Sm1 O8 C15 O9 -131.5(6) 1_465 . . . ?
Sm1 O8 C15 C12 52.6(9) 1_465 . . . ?
C13 C12 C15 O8 40.7(6) . . . . ?
C11 C12 C15 O8 -138.9(4) . . . . ?
C13 C12 C15 O9 -135.6(4) . . . . ?
C11 C12 C15 O9 44.8(5) . . . . ?
Sm1 O7 C16 O6 -3.4(4) 1_565 . . . ?
Sm1 O7 C16 C11 178.0(3) 1_565 . . . ?
Sm1 O6 C16 O7 3.4(4) 1_565 . . . ?
Sm1 O6 C16 C11 -178.0(3) 1_565 . . . ?
C10 C11 C16 O7 47.4(5) . . . . ?
C12 C11 C16 O7 -138.2(4) . . . . ?
C10 C11 C16 O6 -131.2(4) . . . . ?
C12 C11 C16 O6 43.1(6) . . . . ?
C14 O10 C17 C18 41.7(5) . . . . ?
C14 O10 C17 C22 -139.1(4) . . . . ?
C22 C17 C18 C19 3.2(6) . . . . ?
O10 C17 C18 C19 -177.6(4) . . . . ?
C17 C18 C19 C20 -1.2(6) . . . . ?
C17 C18 C19 C24 179.4(4) . . . . ?
C18 C19 C20 C21 -1.3(7) . . . . ?
C24 C19 C20 C21 178.1(4) . . . . ?
C19 C20 C21 C22 1.7(7) . . . . ?
C19 C20 C21 C23 178.2(4) . . . . ?
C18 C17 C22 C21 -2.8(6) . . . . ?
O10 C17 C22 C21 178.0(4) . . . . ?
C20 C21 C22 C17 0.3(7) . . . . ?
C23 C21 C22 C17 -176.1(4) . . . . ?
C20 C21 C23 O12 -6.4(7) . . . . ?
C22 C21 C23 O12 170.1(5) . . . . ?
C20 C21 C23 O11 174.4(5) . . . . ?
C22 C21 C23 O11 -9.2(7) . . . . ?
Sm1 O14 C24 O13 -9.2(4) 2_657 . . . ?
Sm1 O14 C24 C19 167.2(3) 2_657 . . . ?
Sm1 O13 C24 O14 9.2(4) 2_657 . . . ?
Sm1 O13 C24 C19 -167.1(4) 2_657 . . . ?
C20 C19 C24 O14 -151.8(4) . . . . ?
C18 C19 C24 O14 27.6(6) . . . . ?
C20 C19 C24 O13 24.6(6) . . . . ?
C18 C19 C24 O13 -156.0(4) . . . . ?
C20 C19 C24 Sm1 -64.6(16) . . . 2_657 ?
C18 C19 C24 Sm1 114.9(13) . . . 2_657 ?
